data_7114522
loop_
_publ_author_name
'Du, Shaowu'
'Kautz, Jason A.'
'McGrath, Thomas D.'
'Stone, F. Gordon A.'

_publ_section_title
;
 Alkyne coupling in rhenacarbaborane chemistry. Structure of
 [1,2-&#x00B5;-NHBut-2,2-(CO)2-3,2-\s:\h2-{C(&#xE001;CHBut)--CH&#xE001;CHBut}-closo-2,1-ReCB10H9]
;
_journal_issue 9
_journal_name_full 'Chemical Communications'
_journal_page_first 1004
_journal_paper_doi 10.1039/b201772p
_journal_year 2002
_chemical_formula_sum 'C19 H40 B10 N O2 Re'
_chemical_formula_weight 608.82
_chemical_name_systematic
; 
? 
;
_space_group_IT_number 14
_symmetry_cell_setting monoclinic
_symmetry_space_group_name_Hall '-P 2yn'
_symmetry_space_group_name_H-M 'P 1 21/n 1'
_atom_sites_solution_hydrogens geom
_atom_sites_solution_primary direct
_atom_sites_solution_secondary difmap
_audit_creation_date 2001
_audit_creation_method SHELX-97
_audit_update_record
;
?
;
_cell_angle_alpha 90.00
_cell_angle_beta 92.828(12)
_cell_angle_gamma 90.00
_cell_formula_units_Z 4
_cell_length_a 11.4396(16)
_cell_length_b 15.369(2)
_cell_length_c 15.377(2)
_cell_measurement_reflns_used 25
_cell_measurement_temperature 293(2)
_cell_measurement_theta_max 20
_cell_measurement_theta_min 15
_cell_volume 2700.2(6)
_computing_cell_refinement 'Enraf-Nonius CAD4 (1989)'
_computing_data_collection 'Enraf-Nonius CAD4 (1989)'
_computing_data_reduction 'XCAD4 Siemens Software (Harms, 1993)'
_computing_molecular_graphics 'XP in SHELXTL-PC (Bruker, 1995)'
_computing_publication_material 'SHELXL-97 (Sheldrick, 1997)'
_computing_structure_refinement 'SHELXL-97 (Sheldrick, 1997)'
_computing_structure_solution 'SHELXS-97 (Sheldrick, 1997)'
_diffrn_ambient_temperature 293(2)
_diffrn_measured_fraction_theta_full 0.960
_diffrn_measured_fraction_theta_max 0.960
_diffrn_measurement_device_type 'Enraf-Nonius CAD4'
_diffrn_measurement_method \w-5/3\q
_diffrn_radiation_monochromator graphite
_diffrn_radiation_source 'fine-focus sealed tube'
_diffrn_radiation_type MoK\a
_diffrn_radiation_wavelength 0.71073
_diffrn_reflns_av_R_equivalents 0.0256
_diffrn_reflns_av_sigmaI/netI 0.0608
_diffrn_reflns_limit_h_max 13
_diffrn_reflns_limit_h_min 0
_diffrn_reflns_limit_k_max 18
_diffrn_reflns_limit_k_min 0
_diffrn_reflns_limit_l_max 18
_diffrn_reflns_limit_l_min -18
_diffrn_reflns_number 5032
_diffrn_reflns_theta_full 25.04
_diffrn_reflns_theta_max 25.04
_diffrn_reflns_theta_min 1.87
_diffrn_standards_decay_% none
_diffrn_standards_interval_time 120
_diffrn_standards_number 3
_exptl_absorpt_coefficient_mu 4.517
_exptl_absorpt_correction_T_max 0.5545
_exptl_absorpt_correction_T_min 0.3056
_exptl_absorpt_correction_type 'Empirical, \y-scan'
_exptl_crystal_colour orange
_exptl_crystal_density_diffrn 1.498
_exptl_crystal_density_method 'not measured'
_exptl_crystal_description blocks
_exptl_crystal_F_000 1208
_exptl_crystal_size_max 0.34
_exptl_crystal_size_mid 0.16
_exptl_crystal_size_min 0.15
_refine_diff_density_max 1.316
_refine_diff_density_min -0.512
_refine_diff_density_rms 0.120
_refine_ls_extinction_method none
_refine_ls_goodness_of_fit_ref 1.028
_refine_ls_hydrogen_treatment mixed
_refine_ls_matrix_type full
_refine_ls_number_parameters 338
_refine_ls_number_reflns 4777
_refine_ls_number_restraints 3
_refine_ls_restrained_S_all 1.031
_refine_ls_R_factor_all 0.0722
_refine_ls_R_factor_gt 0.0393
_refine_ls_shift/su_max 0.001
_refine_ls_shift/su_mean 0.000
_refine_ls_structure_factor_coef Fsqd
_refine_ls_weighting_details 'w=1/[\s^2^(Fo^2^)+(0.0314P)^2^+1.5584P] where P=(Fo^2^+2Fc^2^)/3'
_refine_ls_weighting_scheme calc
_refine_ls_wR_factor_gt 0.0715
_refine_ls_wR_factor_ref 0.0808
_reflns_number_gt 3448
_reflns_number_total 4777
_reflns_threshold_expression >2sigma(I)
_cod_data_source_file b201772p.txt
_cod_data_source_block 4
_cod_depositor_comments
;
The following automatic conversions were performed:

'_refine_ls_weighting_scheme' value 'calc
w=1/[\s^2^(Fo^2^)+(0.0314P)^2^+1.5584P] where P=(Fo^2^+2Fc^2^)/3' was
changed to 'calc'. New tag '_refine_ls_weighting_details' was
created. The value of the new tag was set to
'w=1/[\s^2^(Fo^2^)+(0.0314P)^2^+1.5584P] where P=(Fo^2^+2Fc^2^)/3'.

Automatic conversion script
Id: cif_fix_values 3143 2015-03-26 13:38:13Z robertas 
;
_cod_original_cell_volume 2700.2(7)
_cod_original_sg_symbol_H-M P21/n
_cod_database_code 7114522

loop_
_symmetry_equiv_pos_as_xyz
'x, y, z'
'-x+1/2, y+1/2, -z+1/2'
'-x, -y, -z'
'x-1/2, -y-1/2, z-1/2'

loop_
_atom_site_label
_atom_site_type_symbol
_atom_site_fract_x
_atom_site_fract_y
_atom_site_fract_z
_atom_site_U_iso_or_equiv
_atom_site_adp_type
_atom_site_occupancy
_atom_site_calc_flag
_atom_site_refinement_flags
_atom_site_disorder_assembly
_atom_site_disorder_group
Re Re 0.10787(2) 0.184664(19) 0.370739(18) 0.03402(9) Uani 1 d . . .
C1 C 0.0146(6) 0.2810(5) 0.4407(4) 0.0382(17) Uani 1 d . . .
B2 B -0.0496(7) 0.1757(6) 0.4631(5) 0.044(2) Uani 1 d . . .
B3 B 0.0773(7) 0.1166(6) 0.5069(5) 0.046(2) Uani 1 d . . .
H3 H 0.0856 0.0455 0.5020 0.055 Uiso 1 calc R . .
B4 B 0.2082(8) 0.1900(7) 0.5085(6) 0.058(3) Uani 1 d . . .
H4 H 0.2978 0.1646 0.5052 0.070 Uiso 1 calc R . .
B5 B 0.1695(8) 0.2912(7) 0.4660(6) 0.055(3) Uani 1 d . . .
H5 H 0.2358 0.3319 0.4362 0.066 Uiso 1 calc R . .
B6 B -0.0687(6) 0.2664(5) 0.5222(5) 0.050(2) Uani 1 d D . .
H6 H -0.1583 0.2925 0.5225 0.060 Uiso 1 calc R . .
B7 B -0.0285(8) 0.1682(6) 0.5743(5) 0.054(3) Uani 1 d D . .
H7 H -0.0886 0.1305 0.6134 0.064 Uiso 1 calc R . .
B8 B 0.1242(9) 0.1721(8) 0.6021(6) 0.065(3) Uani 1 d . . .
H8 H 0.1620 0.1346 0.6575 0.077 Uiso 1 calc R . .
B9 B 0.1748(9) 0.2782(8) 0.5772(6) 0.070(3) Uani 1 d . . .
H9 H 0.2433 0.3105 0.6182 0.084 Uiso 1 calc R . .
B10 B 0.0555(8) 0.3371(6) 0.5280(6) 0.058(3) Uani 1 d D . .
H10 H 0.0462 0.4081 0.5337 0.069 Uiso 1 calc R . .
B11 B 0.0316(8) 0.2658(8) 0.6138(5) 0.065(3) Uani 1 d D . .
H11 H 0.0084 0.2910 0.6776 0.079 Uiso 1 calc R . .
C2 C 0.2123(6) 0.0827(5) 0.3716(5) 0.048(2) Uani 1 d . . .
O2 O 0.2744(5) 0.0261(4) 0.3714(4) 0.0746(19) Uani 1 d . . .
C3 C 0.2220(7) 0.2342(5) 0.2960(5) 0.053(2) Uani 1 d . . .
O3 O 0.2943(5) 0.2657(4) 0.2580(5) 0.084(2) Uani 1 d . . .
N N -0.0181(5) 0.2957(3) 0.3515(4) 0.0334(15) Uani 1 d . . .
H1 H -0.075(6) 0.271(5) 0.339(4) 0.040 Uiso 1 d . . .
C4 C -0.0214(6) 0.3820(5) 0.3019(5) 0.0447(19) Uani 1 d . . .
C5 C -0.1271(7) 0.4307(5) 0.3309(6) 0.063(2) Uani 1 d . . .
H5A H -0.1958 0.3956 0.3206 0.094 Uiso 1 calc R . .
H5B H -0.1356 0.4840 0.2986 0.094 Uiso 1 calc R . .
H5C H -0.1171 0.4436 0.3919 0.094 Uiso 1 calc R . .
C6 C -0.0366(8) 0.3586(5) 0.2062(5) 0.066(3) Uani 1 d . . .
H6A H -0.1066 0.3248 0.1966 0.100 Uiso 1 calc R . .
H6B H 0.0296 0.3254 0.1894 0.100 Uiso 1 calc R . .
H6C H -0.0425 0.4109 0.1721 0.100 Uiso 1 calc R . .
C7 C 0.0883(8) 0.4359(6) 0.3185(6) 0.071(3) Uani 1 d . . .
H7A H 0.1550 0.4035 0.3013 0.107 Uiso 1 calc R . .
H7B H 0.0973 0.4496 0.3793 0.107 Uiso 1 calc R . .
H7C H 0.0819 0.4888 0.2853 0.107 Uiso 1 calc R . .
C8 C -0.0455(6) 0.0927(5) 0.3298(4) 0.0324(16) Uani 1 d . . .
H8A H -0.018(5) 0.037(4) 0.351(4) 0.039 Uiso 1 d . . .
C9 C -0.0091(6) 0.1203(5) 0.2499(5) 0.0381(17) Uani 1 d . . .
H9A H -0.046(6) 0.167(4) 0.224(4) 0.046 Uiso 1 d . . .
C10 C 0.0345(6) 0.0619(5) 0.1774(5) 0.0443(18) Uani 1 d . . .
C11 C 0.0666(18) -0.0290(11) 0.2064(11) 0.059(5) Uani 0.74(3) d P A 1
H11A H 0.1297 -0.0265 0.2499 0.088 Uiso 0.74(3) calc PR A 1
H11B H 0.0904 -0.0621 0.1575 0.088 Uiso 0.74(3) calc PR A 1
H11C H 0.0000 -0.0563 0.2306 0.088 Uiso 0.74(3) calc PR A 1
C12 C -0.066(2) 0.057(2) 0.1084(15) 0.093(10) Uani 0.74(3) d P A 1
H12A H -0.0853 0.1150 0.0883 0.140 Uiso 0.74(3) calc PR A 1
H12B H -0.1334 0.0317 0.1332 0.140 Uiso 0.74(3) calc PR A 1
H12C H -0.0431 0.0226 0.0603 0.140 Uiso 0.74(3) calc PR A 1
C13 C 0.1443(18) 0.1015(10) 0.1348(10) 0.065(5) Uani 0.74(3) d P A 1
H13A H 0.2090 0.1028 0.1770 0.098 Uiso 0.74(3) calc PR A 1
H13B H 0.1268 0.1595 0.1152 0.098 Uiso 0.74(3) calc PR A 1
H13C H 0.1643 0.0663 0.0862 0.098 Uiso 0.74(3) calc PR A 1
C11A C 0.121(4) -0.003(5) 0.202(4) 0.09(2) Uani 0.26(3) d P A 2
H11D H 0.1417 -0.0353 0.1514 0.135 Uiso 0.26(3) calc PR A 2
H11E H 0.0904 -0.0421 0.2438 0.135 Uiso 0.26(3) calc PR A 2
H11F H 0.1901 0.0250 0.2271 0.135 Uiso 0.26(3) calc PR A 2
C12A C -0.080(6) 0.019(5) 0.141(4) 0.08(2) Uani 0.26(3) d P A 2
H12D H -0.1371 0.0636 0.1271 0.114 Uiso 0.26(3) calc PR A 2
H12E H -0.1097 -0.0194 0.1838 0.114 Uiso 0.26(3) calc PR A 2
H12F H -0.0649 -0.0131 0.0893 0.114 Uiso 0.26(3) calc PR A 2
C13A C 0.064(6) 0.127(3) 0.103(2) 0.061(18) Uani 0.26(3) d P A 2
H13D H 0.0037 0.1709 0.0980 0.091 Uiso 0.26(3) calc PR A 2
H13E H 0.0670 0.0963 0.0491 0.091 Uiso 0.26(3) calc PR A 2
H13F H 0.1377 0.1543 0.1171 0.091 Uiso 0.26(3) calc PR A 2
C14 C -0.1317(6) 0.1360(4) 0.3869(4) 0.0311(15) Uani 1 d . . .
C15 C -0.2450(6) 0.1363(5) 0.3625(4) 0.0347(16) Uani 1 d . . .
H15 H -0.253(6) 0.111(4) 0.308(4) 0.042 Uiso 1 d . . .
C16 C -0.3525(5) 0.1689(5) 0.4063(4) 0.0361(17) Uani 1 d . . .
C17 C -0.3434(7) 0.1550(6) 0.5046(4) 0.058(2) Uani 1 d . . .
H17A H -0.3313 0.0944 0.5169 0.087 Uiso 1 calc R . .
H17B H -0.4145 0.1739 0.5294 0.087 Uiso 1 calc R . .
H17C H -0.2788 0.1880 0.5295 0.087 Uiso 1 calc R . .
C18 C -0.4577(7) 0.1154(6) 0.3701(5) 0.059(2) Uani 1 d . . .
H18A H -0.4444 0.0549 0.3824 0.089 Uiso 1 calc R . .
H18B H -0.4670 0.1237 0.3083 0.089 Uiso 1 calc R . .
H18C H -0.5273 0.1342 0.3971 0.089 Uiso 1 calc R . .
C19 C -0.3759(7) 0.2633(5) 0.3853(5) 0.061(2) Uani 1 d . . .
H19A H -0.3113 0.2980 0.4075 0.092 Uiso 1 calc R . .
H19B H -0.4461 0.2815 0.4118 0.092 Uiso 1 calc R . .
H19C H -0.3851 0.2706 0.3234 0.092 Uiso 1 calc R . .

loop_
_atom_site_aniso_label
_atom_site_aniso_U_11
_atom_site_aniso_U_22
_atom_site_aniso_U_33
_atom_site_aniso_U_23
_atom_site_aniso_U_13
_atom_site_aniso_U_12
Re 0.02830(14) 0.03772(15) 0.03609(15) 0.00634(17) 0.00199(10) -0.00531(17)
C1 0.044(4) 0.042(4) 0.028(4) -0.004(3) 0.003(3) -0.018(3)
B2 0.036(4) 0.066(6) 0.030(4) 0.008(4) -0.001(3) -0.021(5)
B3 0.037(5) 0.054(6) 0.045(5) 0.020(4) -0.009(4) -0.016(4)
B4 0.042(5) 0.082(7) 0.048(5) 0.017(6) -0.016(4) -0.016(6)
B5 0.046(5) 0.073(8) 0.046(5) -0.003(5) 0.000(4) -0.024(5)
B6 0.023(4) 0.055(6) 0.074(7) 0.026(5) 0.014(4) 0.000(4)
B7 0.052(5) 0.079(8) 0.030(4) 0.002(5) 0.007(4) -0.022(5)
B8 0.062(6) 0.091(9) 0.040(5) 0.005(6) -0.002(4) -0.019(6)
B9 0.053(6) 0.110(9) 0.046(6) -0.013(6) -0.011(5) -0.035(6)
B10 0.067(7) 0.062(7) 0.044(5) -0.007(5) 0.001(5) -0.024(5)
B11 0.062(6) 0.099(9) 0.035(5) -0.015(5) -0.003(4) -0.040(6)
C2 0.032(4) 0.047(5) 0.066(5) 0.008(4) -0.005(4) -0.005(4)
O2 0.049(4) 0.059(4) 0.115(5) 0.017(4) -0.006(4) 0.015(3)
C3 0.043(5) 0.046(5) 0.070(6) 0.004(4) 0.014(4) -0.004(4)
O3 0.067(4) 0.076(4) 0.113(6) 0.013(4) 0.047(4) -0.013(4)
N 0.037(3) 0.028(4) 0.035(3) -0.001(2) 0.000(3) -0.009(3)
C4 0.043(4) 0.034(4) 0.057(5) 0.008(4) 0.008(4) -0.006(4)
C5 0.059(5) 0.042(5) 0.089(6) 0.010(5) 0.009(5) 0.001(4)
C6 0.108(8) 0.044(5) 0.047(5) 0.011(4) 0.003(5) 0.002(5)
C7 0.083(7) 0.047(5) 0.085(6) 0.010(5) 0.015(5) -0.025(5)
C8 0.025(4) 0.031(4) 0.041(4) 0.004(3) -0.002(3) 0.005(3)
C9 0.034(4) 0.035(4) 0.045(4) 0.003(3) -0.001(3) 0.004(3)
C10 0.044(4) 0.046(5) 0.043(4) -0.007(4) 0.011(3) -0.001(4)
C11 0.058(11) 0.057(10) 0.062(8) -0.019(7) 0.009(9) 0.020(9)
C12 0.096(14) 0.13(2) 0.050(13) -0.057(13) -0.020(11) 0.050(17)
C13 0.068(12) 0.074(9) 0.058(9) -0.011(7) 0.036(8) -0.001(8)
C11A 0.03(3) 0.10(5) 0.13(4) -0.01(4) 0.03(3) 0.04(3)
C12A 0.04(3) 0.11(6) 0.08(5) -0.04(3) -0.03(3) 0.06(3)
C13A 0.08(4) 0.08(3) 0.03(2) -0.026(19) 0.04(2) -0.04(3)
C14 0.035(4) 0.027(4) 0.031(4) 0.002(3) 0.004(3) -0.006(3)
C15 0.037(4) 0.041(4) 0.026(4) -0.006(3) 0.007(3) -0.004(3)
C16 0.024(3) 0.045(5) 0.039(4) -0.002(3) 0.001(3) -0.009(3)
C17 0.053(5) 0.083(7) 0.039(4) 0.000(4) 0.013(4) -0.003(5)
C18 0.039(5) 0.070(6) 0.070(6) -0.016(5) 0.008(4) -0.013(4)
C19 0.067(6) 0.056(6) 0.062(6) -0.009(5) 0.013(5) 0.008(5)

loop_
_atom_type_symbol
_atom_type_description
_atom_type_scat_dispersion_real
_atom_type_scat_dispersion_imag
_atom_type_scat_source
C C 0.0033 0.0016 'International Tables Vol C Tables 4.2.6.8 and 6.1.1.4'
H H 0.0000 0.0000 'International Tables Vol C Tables 4.2.6.8 and 6.1.1.4'
B B 0.0013 0.0007 'International Tables Vol C Tables 4.2.6.8 and 6.1.1.4'
N N 0.0061 0.0033 'International Tables Vol C Tables 4.2.6.8 and 6.1.1.4'
O O 0.0106 0.0060 'International Tables Vol C Tables 4.2.6.8 and 6.1.1.4'
Re Re -1.0185 7.2310 'International Tables Vol C Tables 4.2.6.8 and 6.1.1.4'

loop_
_geom_angle_atom_site_label_1
_geom_angle_atom_site_label_2
_geom_angle_atom_site_label_3
_geom_angle
_geom_angle_publ_flag
C3 Re C2 83.7(3) ?
C3 Re C1 113.1(3) ?
C2 Re C1 149.6(3) ?
C3 Re N 94.0(3) ?
C2 Re N 172.4(3) ?
C1 Re N 37.7(2) y
C3 Re B5 84.4(3) ?
C2 Re B5 113.4(3) ?
C1 Re B5 47.9(3) ?
N Re B5 73.5(3) ?
C3 Re C8 127.0(3) ?
C2 Re C8 88.1(3) ?
C1 Re C8 99.7(2) ?
N Re C8 87.4(2) ?
B5 Re C8 144.8(3) ?
C3 Re B2 160.0(3) ?
C2 Re B2 115.6(3) ?
C1 Re B2 47.4(3) ?
N Re B2 67.5(3) ?
B5 Re B2 82.9(3) ?
C8 Re B2 62.4(3) ?
C3 Re B4 101.9(3) ?
C2 Re B4 75.7(4) ?
C1 Re B4 76.0(3) ?
N Re B4 111.9(3) ?
B5 Re B4 43.9(4) ?
C8 Re B4 126.4(3) ?
B2 Re B4 79.2(3) ?
C3 Re B3 145.8(3) ?
C2 Re B3 76.1(3) ?
C1 Re B3 76.3(3) ?
N Re B3 109.2(3) ?
B5 Re B3 78.8(3) ?
C8 Re B3 80.1(3) ?
B2 Re B3 45.1(3) ?
B4 Re B3 46.6(3) ?
C3 Re C9 93.9(3) ?
C2 Re C9 89.6(3) ?
C1 Re C9 113.2(2) ?
N Re C9 83.3(2) ?
B5 Re C9 156.5(3) ?
C8 Re C9 33.6(2) ?
B2 Re C9 91.6(3) ?
B4 Re C9 156.9(3) ?
B3 Re C9 113.1(3) ?
N C1 B6 129.0(6) ?
N C1 B10 139.0(7) ?
B6 C1 B10 66.2(4) ?
N C1 B5 113.8(5) ?
B6 C1 B5 116.9(5) ?
B10 C1 B5 62.7(5) ?
N C1 B2 103.6(5) ?
B6 C1 B2 58.3(5) ?
B10 C1 B2 114.5(5) ?
B5 C1 B2 116.0(6) ?
N C1 Re 74.9(4) ?
B6 C1 Re 128.0(5) ?
B10 C1 Re 130.0(6) ?
B5 C1 Re 70.1(4) ?
B2 C1 Re 72.3(4) ?
C14 B2 B6 129.0(7) ?
C14 B2 B7 139.2(6) ?
B6 B2 B7 62.2(4) ?
C14 B2 B3 121.0(7) ?
B6 B2 B3 109.7(6) ?
B7 B2 B3 61.7(5) ?
C14 B2 C1 115.7(6) ?
B6 B2 C1 55.2(4) ?
B7 B2 C1 102.1(6) ?
B3 B2 C1 101.1(5) ?
C14 B2 Re 91.1(4) y
B6 B2 Re 113.7(5) ?
B7 B2 Re 122.0(5) ?
B3 B2 Re 68.3(4) ?
C1 B2 Re 60.3(3) ?
B8 B3 B2 105.8(7) ?
B8 B3 B7 59.7(5) ?
B2 B3 B7 56.6(4) ?
B8 B3 B4 59.1(5) ?
B2 B3 B4 109.2(6) ?
B7 B3 B4 106.6(7) ?
B8 B3 Re 117.9(5) ?
B2 B3 Re 66.6(3) ?
B7 B3 Re 116.2(5) ?
B4 B3 Re 66.1(3) ?
B5 B4 B9 58.7(6) ?
B5 B4 B8 107.6(8) ?
B9 B4 B8 59.9(6) ?
B5 B4 B3 110.2(6) ?
B9 B4 B3 105.8(7) ?
B8 B4 B3 57.2(5) ?
B5 B4 Re 65.8(4) ?
B9 B4 Re 116.9(6) ?
B8 B4 Re 117.4(5) ?
B3 B4 Re 67.3(4) ?
B9 B5 B4 61.7(6) ?
B9 B5 B10 60.6(6) ?
B4 B5 B10 109.3(7) ?
B9 B5 C1 101.0(6) ?
B4 B5 C1 103.4(6) ?
B10 B5 C1 54.3(4) ?
B9 B5 Re 123.3(6) ?
B4 B5 Re 70.3(4) ?
B10 B5 Re 114.3(5) ?
C1 B5 Re 62.0(3) ?
C1 B6 B2 66.5(5) ?
C1 B6 B7 108.6(6) ?
B2 B6 B7 59.9(5) ?
C1 B6 B11 103.4(5) ?
B2 B6 B11 109.1(6) ?
B7 B6 B11 59.2(5) ?
C1 B6 B10 57.3(4) ?
B2 B6 B10 113.9(6) ?
B7 B6 B10 108.0(6) ?
B11 B6 B10 58.8(5) ?
B2 B7 B11 108.8(6) ?
B2 B7 B6 57.9(5) ?
B11 B7 B6 60.7(4) ?
B2 B7 B8 109.0(6) ?
B11 B7 B8 61.5(6) ?
B6 B7 B8 108.2(6) ?
B2 B7 B3 61.7(5) ?
B11 B7 B3 108.2(6) ?
B6 B7 B3 106.4(6) ?
B8 B7 B3 58.5(5) ?
B3 B8 B7 61.8(5) ?
B3 B8 B9 110.8(7) ?
B7 B8 B9 107.8(8) ?
B3 B8 B4 63.8(5) ?
B7 B8 B4 111.8(6) ?
B9 B8 B4 59.5(6) ?
B3 B8 B11 108.3(7) ?
B7 B8 B11 58.4(5) ?
B9 B8 B11 59.2(6) ?
B4 B8 B11 107.4(8) ?
B5 B9 B11 110.0(7) ?
B5 B9 B4 59.6(5) ?
B11 B9 B4 109.7(7) ?
B5 B9 B10 61.9(6) ?
B11 B9 B10 59.1(5) ?
B4 B9 B10 108.7(6) ?
B5 B9 B8 109.0(7) ?
B11 B9 B8 61.0(6) ?
B4 B9 B8 60.6(6) ?
B10 B9 B8 107.9(7) ?
C1 B10 B11 103.8(6) ?
C1 B10 B9 105.2(7) ?
B11 B10 B9 60.3(6) ?
C1 B10 B6 56.4(4) ?
B11 B10 B6 60.2(4) ?
B9 B10 B6 107.7(7) ?
C1 B10 B5 63.0(5) ?
B11 B10 B5 107.4(8) ?
B9 B10 B5 57.5(5) ?
B6 B10 B5 109.4(6) ?
B7 B11 B10 110.5(5) ?
B7 B11 B9 109.7(8) ?
B10 B11 B9 60.7(6) ?
B7 B11 B6 60.0(4) ?
B10 B11 B6 61.0(4) ?
B9 B11 B6 108.7(6) ?
B7 B11 B8 60.1(6) ?
B10 B11 B8 108.2(7) ?
B9 B11 B8 59.8(6) ?
B6 B11 B8 106.6(7) ?
O2 C2 Re 178.0(7) ?
O3 C3 Re 174.4(8) ?
C1 N C4 128.2(6) ?
C1 N Re 67.4(4) y
C4 N Re 136.5(4) ?
C5 C4 C7 110.3(7) ?
C5 C4 C6 110.4(7) ?
C7 C4 C6 110.3(7) ?
C5 C4 N 106.5(6) ?
C7 C4 N 113.0(6) ?
C6 C4 N 106.1(6) ?
C9 C8 C14 128.0(6) ?
C9 C8 Re 78.3(4) ?
C14 C8 Re 94.6(4) y
C8 C9 C10 126.0(7) ?
C8 C9 Re 68.1(4) ?
C10 C9 Re 127.1(5) ?
C11A C10 C11 29(2) ?
C11A C10 C12 129(3) ?
C11 C10 C12 109.2(13) ?
C11A C10 C9 117(3) ?
C11 C10 C9 114.2(8) ?
C12 C10 C9 105.7(10) ?
C11A C10 C12A 111(3) ?
C11 C10 C12A 85(2) ?
C12 C10 C12A 30(3) ?
C9 C10 C12A 102(2) ?
C11A C10 C13A 118(2) ?
C11 C10 C13A 138.9(19) ?
C12 C10 C13A 72.7(19) ?
C9 C10 C13A 104.0(16) ?
C12A C10 C13A 102(2) ?
C11A C10 C13 80(2) ?
C11 C10 C13 107.2(8) ?
C12 C10 C13 108.6(11) ?
C9 C10 C13 111.8(7) ?
C12A C10 C13 134(2) ?
C13A C10 C13 41(2) ?
C15 C14 C8 119.6(6) ?
C15 C14 B2 137.6(6) ?
C8 C14 B2 102.7(6) y
C14 C15 C16 132.5(6) ?
C19 C16 C15 111.3(6) ?
C19 C16 C17 110.4(6) ?
C15 C16 C17 112.1(6) ?
C19 C16 C18 108.0(6) ?
C15 C16 C18 107.5(6) ?
C17 C16 C18 107.3(6) ?

loop_
_geom_bond_atom_site_label_1
_geom_bond_atom_site_label_2
_geom_bond_distance
_geom_bond_publ_flag
Re C3 1.937(8) y
Re C2 1.970(8) y
Re C1 2.145(7) y
Re N 2.244(6) y
Re B5 2.286(9) ?
Re C8 2.316(7) y
Re B2 2.352(8) ?
Re B4 2.360(8) ?
Re B3 2.381(8) ?
Re C9 2.445(7) y
C1 N 1.422(8) y
C1 B6 1.627(10) ?
C1 B10 1.644(10) ?
C1 B5 1.803(11) ?
C1 B2 1.816(11) ?
B2 C14 1.587(10) y
B2 B6 1.685(13) ?
B2 B7 1.720(10) ?
B2 B3 1.814(12) ?
B3 B8 1.755(13) ?
B3 B7 1.814(13) ?
B3 B4 1.874(12) ?
B4 B5 1.736(14) ?
B4 B9 1.772(15) ?
B4 B8 1.792(13) ?
B5 B9 1.719(13) ?
B5 B10 1.797(14) ?
B6 B7 1.760(8) ?
B6 B11 1.772(8) ?
B6 B10 1.787(8) ?
B7 B11 1.746(13) ?
B7 B8 1.778(13) ?
B8 B9 1.779(15) ?
B8 B11 1.801(16) ?
B9 B11 1.768(14) ?
B9 B10 1.775(15) ?
B10 B11 1.747(13) ?
C2 O2 1.124(8) ?
C3 O3 1.143(8) ?
N C4 1.529(9) ?
C4 C5 1.508(10) ?
C4 C7 1.515(10) ?
C4 C6 1.516(10) ?
C8 C9 1.383(9) y
C8 C14 1.508(9) y
C9 C10 1.535(9) ?
C10 C11A 1.45(5) ?
C10 C11 1.506(19) ?
C10 C12 1.53(3) ?
C10 C12A 1.55(8) ?
C10 C13A 1.57(4) ?
C10 C13 1.567(15) ?
C14 C15 1.331(9) ?
C15 C16 1.515(9) ?
C16 C19 1.507(10) ?
C16 C17 1.526(9) ?
C16 C18 1.539(9) ?
